data_2233074
loop_
_publ_author_name
'Wang, Jun'
'Gu, Shuang-Shuang'
'Li, Jing'
'Wu, Fu-An'

_publ_section_title
;
 Hexyl (<i>E</i>)-3-(3,4-dihydroxyphenyl)acrylate
;
_journal_coeditor_code AA2034
_journal_issue 1
_journal_name_full 'Acta Crystallographica Section E'
_journal_page_first o78
_journal_paper_doi 10.1107/S1600536811051671
_journal_volume 68
_journal_year 2012
_chemical_formula_iupac 'C15 H20 O4'
_chemical_formula_moiety 'C15 H20 O4'
_chemical_formula_sum 'C15 H20 O4'
_chemical_formula_weight 264.31
_chemical_name_systematic
;
Hexyl (<i>E</i>)-3-(3,4-dihydroxyphenyl)acrylate
;
_space_group_IT_number 2
_symmetry_cell_setting triclinic
_symmetry_space_group_name_Hall '-P 1'
_symmetry_space_group_name_H-M 'P -1'
_atom_sites_solution_hydrogens geom
_atom_sites_solution_primary direct
_atom_sites_solution_secondary difmap
_audit_creation_method SHELXL-97
_cell_angle_alpha 95.45(3)
_cell_angle_beta 92.76(3)
_cell_angle_gamma 96.84(3)
_cell_formula_units_Z 2
_cell_length_a 5.2920(11)
_cell_length_b 10.689(2)
_cell_length_c 12.732(3)
_cell_measurement_reflns_used 25
_cell_measurement_temperature 293(2)
_cell_measurement_theta_max 13
_cell_measurement_theta_min 9
_cell_volume 710.6(3)
_computing_cell_refinement 'CAD-4 EXPRESS (Enraf--Nonius, 1994)'
_computing_data_collection 'CAD-4 EXPRESS (Enraf--Nonius, 1994)'
_computing_data_reduction 'XCAD4 (Harms & Wocadlo, 1995)'
_computing_molecular_graphics 'SHELXTL (Sheldrick, 2008)'
_computing_publication_material 'PLATON (Spek, 2009)'
_computing_structure_refinement 'SHELXL97 (Sheldrick, 2008)'
_computing_structure_solution 'SHELXS97 (Sheldrick, 2008)'
_diffrn_ambient_temperature 293(2)
_diffrn_measured_fraction_theta_full 1.000
_diffrn_measured_fraction_theta_max 1.000
_diffrn_measurement_device_type 'Enraf--Nonius CAD-4'
_diffrn_measurement_method \w/2\q
_diffrn_radiation_monochromator graphite
_diffrn_radiation_source 'fine-focus sealed tube'
_diffrn_radiation_type MoK\a
_diffrn_radiation_wavelength 0.71073
_diffrn_reflns_av_R_equivalents 0.0224
_diffrn_reflns_av_sigmaI/netI 0.0459
_diffrn_reflns_limit_h_max 6
_diffrn_reflns_limit_h_min 0
_diffrn_reflns_limit_k_max 12
_diffrn_reflns_limit_k_min -12
_diffrn_reflns_limit_l_max 15
_diffrn_reflns_limit_l_min -15
_diffrn_reflns_number 2912
_diffrn_reflns_theta_full 25.37
_diffrn_reflns_theta_max 25.37
_diffrn_reflns_theta_min 1.61
_diffrn_standards_decay_% 1
_diffrn_standards_interval_count 200
_diffrn_standards_interval_time 2
_diffrn_standards_number 3
_exptl_absorpt_coefficient_mu 0.089
_exptl_absorpt_correction_T_max 0.9912
_exptl_absorpt_correction_T_min 0.9825
_exptl_absorpt_correction_type psi-scan
_exptl_absorpt_process_details '(North <i>et al.</i>, 1968)'
_exptl_crystal_colour brown
_exptl_crystal_density_diffrn 1.235
_exptl_crystal_density_method 'not measured'
_exptl_crystal_description block
_exptl_crystal_F_000 284
_exptl_crystal_size_max 0.20
_exptl_crystal_size_mid 0.10
_exptl_crystal_size_min 0.10
_refine_diff_density_max 0.185
_refine_diff_density_min -0.280
_refine_ls_extinction_method none
_refine_ls_goodness_of_fit_ref 1.004
_refine_ls_hydrogen_treatment constr
_refine_ls_matrix_type full
_refine_ls_number_parameters 172
_refine_ls_number_reflns 2608
_refine_ls_number_restraints 0
_refine_ls_restrained_S_all 1.004
_refine_ls_R_factor_all 0.1112
_refine_ls_R_factor_gt 0.0610
_refine_ls_shift/su_max 0.000
_refine_ls_shift/su_mean 0.000
_refine_ls_structure_factor_coef Fsqd
_refine_ls_weighting_details 'calc w=1/[\s^2^(Fo^2^)+(0.0850P)^2^+0.0960P] where P=(Fo^2^+2Fc^2^)/3'
_refine_ls_weighting_scheme calc
_refine_ls_wR_factor_gt 0.1469
_refine_ls_wR_factor_ref 0.1780
_reflns_number_gt 1515
_reflns_number_total 2608
_reflns_threshold_expression I>2sigma(I)
_cod_data_source_file aa2034.cif
_cod_data_source_block I
_cod_original_cell_volume 710.6(2)
_cod_database_code 2233074
_cod_database_fobs_code 2233074

loop_
_symmetry_equiv_pos_as_xyz
'x, y, z'
'-x, -y, -z'

loop_
_atom_site_type_symbol
_atom_site_label
_atom_site_fract_x
_atom_site_fract_y
_atom_site_fract_z
_atom_site_U_iso_or_equiv
_atom_site_adp_type
_atom_site_calc_flag
_atom_site_refinement_flags
_atom_site_occupancy
_atom_site_symmetry_multiplicity
O O1 0.7392(4) 0.09426(17) 0.38828(16) 0.0649(6) Uani d . 1 1
H H1A 0.6881 0.0408 0.4304 0.078 Uiso d R 1 1
C C1 0.5906(5) 0.3938(2) 0.3065(2) 0.0504(7) Uani d . 1 1
H H1B 0.6496 0.4508 0.2597 0.060 Uiso calc R 1 1
O O2 0.3463(4) 0.13532(16) 0.51361(14) 0.0564(6) Uani d . 1 1
H H2A 0.2394 0.1617 0.5516 0.085 Uiso calc R 1 1
C C2 0.7038(5) 0.2853(2) 0.3144(2) 0.0528(8) Uani d . 1 1
H H2B 0.8390 0.2700 0.2730 0.063 Uiso calc R 1 1
C C3 0.6192(5) 0.1991(2) 0.3832(2) 0.0463(7) Uani d . 1 1
O O3 0.0120(4) 0.75695(18) 0.36537(16) 0.0685(7) Uani d . 1 1
O O4 0.2768(4) 0.81988(16) 0.24479(15) 0.0571(6) Uani d . 1 1
C C4 0.4190(5) 0.2232(2) 0.4456(2) 0.0434(7) Uani d . 1 1
C C5 0.3053(5) 0.3312(2) 0.43703(19) 0.0440(7) Uani d . 1 1
H H5A 0.1696 0.3462 0.4783 0.053 Uiso calc R 1 1
C C6 0.3883(5) 0.4188(2) 0.36794(19) 0.0420(6) Uani d . 1 1
C C7 0.2635(5) 0.5329(2) 0.36356(19) 0.0443(7) Uani d . 1 1
H H7A 0.1264 0.5394 0.4059 0.053 Uiso calc R 1 1
C C8 0.3218(5) 0.6278(2) 0.3067(2) 0.0505(7) Uani d . 1 1
H H8A 0.4555 0.6237 0.2622 0.061 Uiso calc R 1 1
C C9 0.1864(5) 0.7388(2) 0.3105(2) 0.0466(7) Uani d . 1 1
C C10 0.1571(6) 0.9344(2) 0.2397(2) 0.0518(7) Uani d . 1 1
H H10A 0.1845 0.9868 0.3067 0.062 Uiso calc R 1 1
H H10B -0.0249 0.9137 0.2235 0.062 Uiso calc R 1 1
C C11 0.2783(6) 1.0026(2) 0.1537(2) 0.0525(7) Uani d . 1 1
H H11A 0.2586 0.9468 0.0884 0.063 Uiso calc R 1 1
H H11B 0.4594 1.0242 0.1720 0.063 Uiso calc R 1 1
C C12 0.1614(5) 1.1224(2) 0.1367(2) 0.0506(7) Uani d . 1 1
H H12A -0.0210 1.1008 0.1222 0.061 Uiso calc R 1 1
H H12B 0.1877 1.1792 0.2015 0.061 Uiso calc R 1 1
C C13 0.2692(6) 1.1911(3) 0.0477(2) 0.0584(8) Uani d . 1 1
H H13A 0.2456 1.1339 -0.0168 0.070 Uiso calc R 1 1
H H13B 0.4512 1.2140 0.0629 0.070 Uiso calc R 1 1
C C14 0.1498(7) 1.3098(3) 0.0292(3) 0.0744(10) Uani d . 1 1
H H14A -0.0338 1.2884 0.0198 0.089 Uiso calc R 1 1
H H14B 0.1860 1.3702 0.0915 0.089 Uiso calc R 1 1
C C15 0.2443(8) 1.3718(3) -0.0660(3) 0.0952(13) Uani d . 1 1
H H15A 0.1629 1.4464 -0.0732 0.143 Uiso calc R 1 1
H H15B 0.2044 1.3136 -0.1284 0.143 Uiso calc R 1 1
H H15C 0.4256 1.3947 -0.0569 0.143 Uiso calc R 1 1

loop_
_atom_site_aniso_label
_atom_site_aniso_U_11
_atom_site_aniso_U_22
_atom_site_aniso_U_33
_atom_site_aniso_U_12
_atom_site_aniso_U_13
_atom_site_aniso_U_23
O1 0.0696(14) 0.0486(12) 0.0879(15) 0.0312(10) 0.0301(12) 0.0239(10)
C1 0.0538(17) 0.0444(15) 0.0573(17) 0.0095(13) 0.0182(14) 0.0156(13)
O2 0.0697(13) 0.0446(11) 0.0651(12) 0.0252(10) 0.0277(10) 0.0239(9)
C2 0.0500(17) 0.0478(16) 0.0664(19) 0.0191(14) 0.0213(15) 0.0108(14)
C3 0.0475(16) 0.0373(14) 0.0569(17) 0.0139(12) 0.0091(13) 0.0056(12)
O3 0.0834(16) 0.0585(13) 0.0778(14) 0.0343(11) 0.0419(12) 0.0294(11)
O4 0.0708(13) 0.0429(11) 0.0678(13) 0.0232(10) 0.0280(11) 0.0254(10)
C4 0.0489(16) 0.0362(14) 0.0478(15) 0.0100(12) 0.0100(13) 0.0085(12)
C5 0.0484(16) 0.0406(15) 0.0470(15) 0.0153(12) 0.0148(13) 0.0077(12)
C6 0.0485(16) 0.0359(14) 0.0441(14) 0.0104(12) 0.0083(12) 0.0084(11)
C7 0.0486(17) 0.0403(15) 0.0477(16) 0.0126(13) 0.0137(13) 0.0083(12)
C8 0.0581(18) 0.0464(16) 0.0533(17) 0.0174(14) 0.0213(14) 0.0150(13)
C9 0.0539(17) 0.0393(15) 0.0509(16) 0.0126(13) 0.0110(14) 0.0134(12)
C10 0.0632(19) 0.0366(14) 0.0618(18) 0.0199(13) 0.0177(15) 0.0136(13)
C11 0.0647(19) 0.0437(15) 0.0538(16) 0.0150(14) 0.0165(14) 0.0133(13)
C12 0.0589(18) 0.0412(15) 0.0556(17) 0.0119(13) 0.0149(14) 0.0124(13)
C13 0.072(2) 0.0495(17) 0.0578(18) 0.0131(15) 0.0152(16) 0.0156(14)
C14 0.098(3) 0.0557(19) 0.077(2) 0.0170(18) 0.018(2) 0.0281(17)
C15 0.134(4) 0.072(2) 0.083(3) 0.002(2) 0.007(2) 0.037(2)

loop_
_atom_type_symbol
_atom_type_description
_atom_type_scat_dispersion_real
_atom_type_scat_dispersion_imag
_atom_type_scat_source
C C 0.0033 0.0016 'International Tables Vol C Tables 4.2.6.8 and 6.1.1.4'
H H 0.0000 0.0000 'International Tables Vol C Tables 4.2.6.8 and 6.1.1.4'
O O 0.0106 0.0060 'International Tables Vol C Tables 4.2.6.8 and 6.1.1.4'

loop_
_geom_angle_atom_site_label_1
_geom_angle_atom_site_label_2
_geom_angle_atom_site_label_3
_geom_angle
C3 O1 H1A 118.8
C2 C1 C6 120.5(2)
C2 C1 H1B 119.8
C6 C1 H1B 119.8
C4 O2 H2A 109.5
C1 C2 C3 120.9(2)
C1 C2 H2B 119.6
C3 C2 H2B 119.6
O1 C3 C2 118.3(2)
O1 C3 C4 122.3(2)
C2 C3 C4 119.3(2)
C9 O4 C10 117.5(2)
O2 C4 C5 123.6(2)
O2 C4 C3 116.7(2)
C5 C4 C3 119.7(2)
C4 C5 C6 121.6(2)
C4 C5 H5A 119.2
C6 C5 H5A 119.2
C5 C6 C1 118.1(2)
C5 C6 C7 119.2(2)
C1 C6 C7 122.7(2)
C8 C7 C6 127.7(2)
C8 C7 H7A 116.1
C6 C7 H7A 116.1
C7 C8 C9 122.9(2)
C7 C8 H8A 118.5
C9 C8 H8A 118.5
O3 C9 O4 122.9(2)
O3 C9 C8 125.4(2)
O4 C9 C8 111.7(2)
O4 C10 C11 106.6(2)
O4 C10 H10A 110.4
C11 C10 H10A 110.4
O4 C10 H10B 110.4
C11 C10 H10B 110.4
H10A C10 H10B 108.6
C10 C11 C12 112.0(2)
C10 C11 H11A 109.2
C12 C11 H11A 109.2
C10 C11 H11B 109.2
C12 C11 H11B 109.2
H11A C11 H11B 107.9
C13 C12 C11 113.9(2)
C13 C12 H12A 108.8
C11 C12 H12A 108.8
C13 C12 H12B 108.8
C11 C12 H12B 108.8
H12A C12 H12B 107.7
C12 C13 C14 114.1(3)
C12 C13 H13A 108.7
C14 C13 H13A 108.7
C12 C13 H13B 108.7
C14 C13 H13B 108.7
H13A C13 H13B 107.6
C15 C14 C13 113.5(3)
C15 C14 H14A 108.9
C13 C14 H14A 108.9
C15 C14 H14B 108.9
C13 C14 H14B 108.9
H14A C14 H14B 107.7
C14 C15 H15A 109.5
C14 C15 H15B 109.5
H15A C15 H15B 109.5
C14 C15 H15C 109.5
H15A C15 H15C 109.5
H15B C15 H15C 109.5

loop_
_geom_bond_atom_site_label_1
_geom_bond_atom_site_label_2
_geom_bond_distance
O1 C3 1.357(3)
O1 H1A 0.8500
C1 C2 1.377(4)
C1 C6 1.392(3)
C1 H1B 0.9300
O2 C4 1.371(3)
O2 H2A 0.8200
C2 C3 1.382(3)
C2 H2B 0.9300
C3 C4 1.389(3)
O3 C9 1.207(3)
O4 C9 1.326(3)
O4 C10 1.449(3)
C4 C5 1.375(3)
C5 C6 1.392(3)
C5 H5A 0.9300
C6 C7 1.459(3)
C7 C8 1.317(3)
C7 H7A 0.9300
C8 C9 1.455(3)
C8 H8A 0.9300
C10 C11 1.499(3)
C10 H10A 0.9700
C10 H10B 0.9700
C11 C12 1.516(3)
C11 H11A 0.9700
C11 H11B 0.9700
C12 C13 1.507(3)
C12 H12A 0.9700
C12 H12B 0.9700
C13 C14 1.516(4)
C13 H13A 0.9700
C13 H13B 0.9700
C14 C15 1.514(4)
C14 H14A 0.9700
C14 H14B 0.9700
C15 H15A 0.9600
C15 H15B 0.9600
C15 H15C 0.9600

loop_
_geom_hbond_atom_site_label_D
_geom_hbond_atom_site_label_H
_geom_hbond_atom_site_label_A
_geom_hbond_site_symmetry_A
_geom_hbond_distance_DH
_geom_hbond_distance_HA
_geom_hbond_distance_DA
_geom_hbond_angle_DHA
_geom_hbond_publ_flag
O1 H1A O2 1_555 0.85 2.41 2.733(2) 103 ?
O1 H1A O2 2_656 0.85 2.07 2.857(2) 154 y
O2 H2A O3 2_566 0.82 1.97 2.786(3) 173 y
C5 H5A O3 2_566 0.93 2.54 3.243(3) 133 y
C7 H7A O3 1_555 0.93 2.56 2.874(3) 100 ?

loop_
_geom_torsion_atom_site_label_1
_geom_torsion_atom_site_label_2
_geom_torsion_atom_site_label_3
_geom_torsion_atom_site_label_4
_geom_torsion
C6 C1 C2 C3 0.1(4)
C1 C2 C3 O1 -179.5(3)
C1 C2 C3 C4 -0.7(4)
O1 C3 C4 O2 -0.1(4)
C2 C3 C4 O2 -178.9(2)
O1 C3 C4 C5 179.9(3)
C2 C3 C4 C5 1.1(4)
O2 C4 C5 C6 179.0(2)
C3 C4 C5 C6 -0.9(4)
C4 C5 C6 C1 0.4(4)
C4 C5 C6 C7 -178.9(2)
C2 C1 C6 C5 0.0(4)
C2 C1 C6 C7 179.3(3)
C5 C6 C7 C8 177.1(3)
C1 C6 C7 C8 -2.1(5)
C6 C7 C8 C9 -178.6(3)
C10 O4 C9 O3 -0.3(4)
C10 O4 C9 C8 179.3(2)
C7 C8 C9 O3 0.9(5)
C7 C8 C9 O4 -178.8(3)
C9 O4 C10 C11 -175.1(2)
O4 C10 C11 C12 177.5(2)
C10 C11 C12 C13 -177.4(2)
C11 C12 C13 C14 179.0(3)
C12 C13 C14 C15 -175.2(3)

loop_
_cod_related_entry_id
_cod_related_entry_database
_cod_related_entry_code
1 ChemSpider 13573291
